data_2200031
loop_
_publ_author_name
'Lynch, Daniel E.'
'McClenaghan, Ian'

_publ_section_title
;
 6-Amino-4-iminio-4<i>H</i>-1,3,5-dithiazole iodide
;
_journal_issue 1
_journal_name_full 'Acta Crystallographica Section E'
_journal_page_first o70
_journal_page_last o71
_journal_paper_doi 10.1107/S160053680002047X
_journal_volume 57
_journal_year 2001
_chemical_formula_iupac 'C3 H6 N3 S2 1+, I 1-'
_chemical_formula_moiety 'C3 H6 N3 S2 1+, I 1-'
_chemical_formula_sum 'C3 H6 I N3 S2'
_chemical_formula_weight 275.13
_chemical_melting_point '? K'
_chemical_name_systematic
;
4-Amino-6-imidium-1,3,5-dithiazol-4-ene iodide
;
_space_group_IT_number 15
_symmetry_cell_setting monoclinic
_symmetry_space_group_name_Hall '-C 2yc'
_symmetry_space_group_name_H-M 'C 1 2/c 1'
_audit_creation_method SHELXL-97
_cell_angle_alpha 90.00
_cell_angle_beta 108.87(3)
_cell_angle_gamma 90.00
_cell_formula_units_Z 8
_cell_length_a 11.050(2)
_cell_length_b 18.964(4)
_cell_length_c 8.1307(16)
_cell_measurement_reflns_used 5412
_cell_measurement_temperature 150(2)
_cell_measurement_theta_max 27.5
_cell_measurement_theta_min 1.0
_cell_volume 1612.2(6)
_computing_cell_refinement 'DENZO and COLLECT'
_computing_data_collection 'DENZO (Otwinowski & Minor, 1997) and COLLECT (Hooft, 1998)'
_computing_data_reduction 'DENZO and COLLECT'
_computing_publication_material SHELXL97
_computing_structure_refinement 'SHELXL97 (Sheldrick, 1997)'
_computing_structure_solution 'SHELXS97 (Sheldrick, 1997)'
_diffrn_ambient_temperature 150(2)
_diffrn_detector_area_resol_mean 9.091
_diffrn_measured_fraction_theta_full .977
_diffrn_measured_fraction_theta_max .977
_diffrn_measurement_device_type 'Enraf Nonius KappaCCD area-detector'
_diffrn_measurement_method '\f and \w'
_diffrn_radiation_monochromator graphite
_diffrn_radiation_source 'Enraf Nonius FR591 rotating anode'
_diffrn_radiation_type MoK\a
_diffrn_radiation_wavelength .71073
_diffrn_reflns_av_R_equivalents .074
_diffrn_reflns_av_sigmaI/netI .045
_diffrn_reflns_limit_h_max 13
_diffrn_reflns_limit_h_min -14
_diffrn_reflns_limit_k_max 24
_diffrn_reflns_limit_k_min -24
_diffrn_reflns_limit_l_max 10
_diffrn_reflns_limit_l_min -10
_diffrn_reflns_number 7382
_diffrn_reflns_theta_full 27.5
_diffrn_reflns_theta_max 27.5
_diffrn_reflns_theta_min 2.1
_diffrn_standards_decay_% 0
_diffrn_standards_number 0
_exptl_absorpt_coefficient_mu 4.41
_exptl_absorpt_correction_T_max .719
_exptl_absorpt_correction_T_min .307
_exptl_absorpt_correction_type multi-scan
_exptl_absorpt_process_details '(SORTAV; Blessing, 1995)'
_exptl_crystal_colour colourless
_exptl_crystal_density_diffrn 2.267
_exptl_crystal_density_method 'not measured'
_exptl_crystal_description plate
_exptl_crystal_F_000 1040
_exptl_crystal_size_max .35
_exptl_crystal_size_mid .20
_exptl_crystal_size_min .08
_refine_diff_density_max 2.79
_refine_diff_density_min -2.70
_refine_ls_extinction_coef .0043(5)
_refine_ls_extinction_method SHELXL97
_refine_ls_goodness_of_fit_ref 1.05
_refine_ls_hydrogen_treatment mixed
_refine_ls_matrix_type full
_refine_ls_number_parameters 100
_refine_ls_number_reflns 1818
_refine_ls_number_restraints 0
_refine_ls_restrained_S_all 1.05
_refine_ls_R_factor_all .046
_refine_ls_R_factor_gt .044
_refine_ls_shift/su_max <0.001
_refine_ls_shift/su_mean <0.001
_refine_ls_structure_factor_coef Fsqd
_refine_ls_weighting_details 'calc w = 1/[\s^2^(Fo^2^)+(0.0850P)^2^+0.3966P] where P = (Fo^2^+2Fc^2^)/3'
_refine_ls_weighting_scheme calc
_refine_ls_wR_factor_ref .109
_reflns_number_gt 1726
_reflns_number_total 1818
_reflns_threshold_expression I>2\s(I)
_cod_data_source_file cf6017.cif
_cod_data_source_block I
_cod_original_sg_symbol_H-M 'C 2/c'
_cod_database_code 2200031

loop_
_symmetry_equiv_pos_as_xyz
'x, y, z'
'-x, y, -z+1/2'
'x+1/2, y+1/2, z'
'-x+1/2, y+1/2, -z+1/2'
'-x, -y, -z'
'x, -y, z-1/2'
'-x+1/2, -y+1/2, -z'
'x+1/2, -y+1/2, z-1/2'

loop_
_atom_site_label
_atom_site_fract_x
_atom_site_fract_y
_atom_site_fract_z
_atom_site_U_iso_or_equiv
_atom_site_adp_type
_atom_site_calc_flag
_atom_site_refinement_flags
_atom_site_occupancy
_atom_site_disorder_assembly
_atom_site_disorder_group
_atom_site_type_symbol
I1 .5000 .127771(16) .2500 .01778(18) Uani d S 1 . . I
I2 .0000 .10986(2) .2500 .01743(18) Uani d S 1 . . I
S1 .17012(7) .19044(5) .82791(10) .0177(2) Uani d . 1 . . S
C2 .3142(3) .22011(17) .7927(4) .0158(6) Uani d . 1 . . C
H21 .3122 .2722 .7829 .020 Uiso calc R 1 . . H
H22 .3885 .2072 .8946 .020 Uiso calc R 1 . . H
S3 .33490(7) .18302(5) .60085(10) .0157(2) Uani d . 1 . . S
C4 .3257(3) .09344(18) .6500(4) .0136(6) Uani d . 1 . . C
N41 .3741(3) .05065(16) .5627(3) .0194(6) Uani d . 1 . . N
H41 .371(3) .012(2) .576(5) .016(9) Uiso d . 1 . . H
H42 .415(4) .066(3) .488(5) .041(12) Uiso d . 1 . . H
N5 .2748(2) .06531(14) .7617(3) .0157(5) Uani d . 1 . . N
C6 .2010(3) .09970(17) .8345(4) .0149(6) Uani d . 1 . . C
N61 .1375(3) .06203(17) .9149(4) .0194(6) Uani d . 1 . . N
H61 .131(4) .018(2) .897(6) .042(12) Uiso d . 1 . . H
H62 .098(4) .080(3) .980(5) .036(12) Uiso d . 1 . . H

loop_
_atom_site_aniso_label
_atom_site_aniso_U_11
_atom_site_aniso_U_22
_atom_site_aniso_U_33
_atom_site_aniso_U_12
_atom_site_aniso_U_13
_atom_site_aniso_U_23
I1 .0276(3) .0190(3) .0091(2) .000 .00924(17) .000
I2 .0201(2) .0194(3) .0158(2) .000 .00999(15) .000
S1 .0187(4) .0180(4) .0190(4) .0000(3) .0095(3) -.0039(3)
C2 .0164(13) .0184(14) .0135(13) -.0035(11) .0062(10) -.0004(11)
S3 .0234(4) .0159(4) .0092(4) -.0006(3) .0072(3) .0014(3)
C4 .0129(13) .0168(15) .0098(13) .0021(11) .0017(10) .0008(11)
N41 .0274(14) .0195(15) .0152(12) .0003(12) .0123(10) .0001(11)
N5 .0194(10) .0170(12) .0127(11) -.0008(11) .0078(8) .0016(10)
C6 .0151(13) .0174(16) .0123(13) -.0007(11) .0046(10) -.0011(12)
N61 .0226(13) .0211(14) .0203(13) -.0055(12) .0150(11) -.0030(12)

loop_
_atom_type_symbol
_atom_type_description
_atom_type_scat_dispersion_real
_atom_type_scat_dispersion_imag
_atom_type_scat_source
C C .0033 .0016 'International Tables Vol C Tables 4.2.6.8 and 6.1.1.4'
H H .0000 .0000 'International Tables Vol C Tables 4.2.6.8 and 6.1.1.4'
N N .0061 .0033 'International Tables Vol C Tables 4.2.6.8 and 6.1.1.4'
S S .1246 .1234 'International Tables Vol C Tables 4.2.6.8 and 6.1.1.4'
I I -.4742 1.8119 'International Tables Vol C Tables 4.2.6.8 and 6.1.1.4'

loop_
_geom_angle_atom_site_label_1
_geom_angle_atom_site_label_2
_geom_angle_atom_site_label_3
_geom_angle
C6 S1 C2 97.97(15)
S3 C2 S1 112.62(15)
S3 C2 H21 109.1
S1 C2 H21 109.1
S3 C2 H22 109.1
S1 C2 H22 109.1
H21 C2 H22 107.8
C4 S3 C2 98.54(15)
N41 C4 N5 117.6(3)
N41 C4 S3 114.5(2)
N5 C4 S3 127.9(3)
C4 N41 H41 119(3)
C4 N41 H42 123(3)
H41 N41 H42 117(4)
C4 N5 C6 124.6(3)
N61 C6 N5 117.4(3)
N61 C6 S1 114.8(2)
N5 C6 S1 127.7(2)
C6 N61 H61 118(3)
C6 N61 H62 123(3)
H61 N61 H62 118(4)

loop_
_geom_bond_atom_site_label_1
_geom_bond_atom_site_label_2
_geom_bond_site_symmetry_2
_geom_bond_distance
_geom_bond_publ_flag
S1 C6 . 1.752(3) ?
S1 C2 . 1.797(3) ?
C2 S3 . 1.792(3) ?
C2 H21 . .99 ?
C2 H22 . .99 ?
S3 C4 . 1.756(4) ?
C4 N41 . 1.302(4) yes
C4 N5 . 1.325(4) yes
N41 H41 . .74(4) ?
N41 H42 . .91(4) ?
N5 C6 . 1.325(4) yes
C6 N61 . 1.314(4) yes
N61 H61 . .85(5) ?
N61 H62 . .86(4) ?

loop_
_geom_hbond_atom_site_label_D
_geom_hbond_atom_site_label_H
_geom_hbond_atom_site_label_A
_geom_hbond_site_symmetry_A
_geom_hbond_distance_DH
_geom_hbond_distance_HA
_geom_hbond_distance_DA
_geom_hbond_angle_DHA
_geom_hbond_publ_flag
N41 H41 I1 5_656 .74(4) 3.13(4) 3.786(3) 150(3) yes
N41 H42 I1 . .91(4) 2.68(4) 3.581(3) 169(4) yes
N61 H61 I2 5_556 .85(5) 2.88(5) 3.663(3) 155(4) yes
N61 H62 I2 1_556 .86(4) 2.80(4) 3.638(3) 165(4) yes

loop_
_geom_torsion_atom_site_label_1
_geom_torsion_atom_site_label_2
_geom_torsion_atom_site_label_3
_geom_torsion_atom_site_label_4
_geom_torsion
C6 S1 C2 S3 57.53(18)
S1 C2 S3 C4 -55.58(18)
C2 S3 C4 N41 -160.5(2)
C2 S3 C4 N5 20.3(3)
N41 C4 N5 C6 -166.4(3)
S3 C4 N5 C6 12.7(4)
C4 N5 C6 N61 166.9(3)
C4 N5 C6 S1 -9.6(4)
C2 S1 C6 N61 158.1(2)
C2 S1 C6 N5 -25.3(3)

loop_
_cod_related_entry_id
_cod_related_entry_database
_cod_related_entry_code
1 ChemSpider 17478469
